data_7016925
loop_
_publ_author_name
'Bratsos, Ioannis'
'Simonin, Camilla'
'Zangrando, Ennio'
'Gianferrara, Teresa'
'Bergamo, Alberta'
'Alessio, Enzo'

_publ_section_title
;
 New half sandwich-type Ru(ii) coordination compounds characterized by
 the fac-Ru(dmso-S)(3) fragment: influence of the face-capping group on
 the chemical behavior and in vitro anticancer activity.
;
_journal_issue 37
_journal_name_full 'Dalton transactions (Cambridge, England : 2003)'
_journal_page_first 9533
_journal_page_last 9543
_journal_paper_doi 10.1039/c1dt11043h
_journal_volume 40
_journal_year 2011
_chemical_formula_sum 'C10 H30 B Cl F4 O5 Ru S5'
_chemical_formula_weight 613.97
_chemical_name_systematic
;
?
;
_space_group_IT_number 14
_symmetry_cell_setting monoclinic
_symmetry_space_group_name_Hall '-P 2yn'
_symmetry_space_group_name_H-M 'P 1 21/n 1'
_atom_sites_solution_hydrogens geom
_atom_sites_solution_primary direct
_atom_sites_solution_secondary difmap
_audit_creation_method SHELXL-97
_cell_angle_alpha 90.00
_cell_angle_beta 91.175(11)
_cell_angle_gamma 90.00
_cell_formula_units_Z 4
_cell_length_a 10.9250(11)
_cell_length_b 18.0620(17)
_cell_length_c 12.0490(12)
_cell_measurement_temperature 293(2)
_cell_volume 2377.1(4)
_computing_cell_refinement 'Denzo (Otwinowski & Minor 1997)'
_computing_data_collection 'XPRESS (MacScience, 2002)'
_computing_data_reduction 'Denzo and Scalepack (Otwinowski & Minor 1997)'
_computing_molecular_graphics 'Ortep3 for Windows (Farrugia,1997)'
_computing_publication_material 'Wingx 1.80.05 (Farrugia, 1999)'
_computing_structure_refinement 'SHELX97 (Sheldrick, 2008)'
_computing_structure_solution 'SHELX97 (Sheldrick, 2008)'
_diffrn_ambient_temperature 293(2)
_diffrn_measured_fraction_theta_full 0.982
_diffrn_measured_fraction_theta_max 0.982
_diffrn_measurement_device_type 'Enraf-Nonius dip1030 image plate diffractometer'
_diffrn_measurement_method '\f-scans with narrow frames'
_diffrn_radiation_monochromator graphite
_diffrn_radiation_source 'fine-focus sealed tube'
_diffrn_radiation_type MoK\a
_diffrn_radiation_wavelength 0.71073
_diffrn_reflns_av_R_equivalents 0.0000
_diffrn_reflns_av_sigmaI/netI 0.0495
_diffrn_reflns_limit_h_max 15
_diffrn_reflns_limit_h_min -15
_diffrn_reflns_limit_k_max 25
_diffrn_reflns_limit_k_min -25
_diffrn_reflns_limit_l_max 16
_diffrn_reflns_limit_l_min -16
_diffrn_reflns_number 6594
_diffrn_reflns_theta_full 29.64
_diffrn_reflns_theta_max 29.64
_diffrn_reflns_theta_min 2.03
_exptl_absorpt_coefficient_mu 1.260
_exptl_absorpt_correction_T_max 0.7531
_exptl_absorpt_correction_T_min 0.7183
_exptl_absorpt_correction_type refdelf
_exptl_absorpt_process_details
;
Parkin S,Moezzi B & Hope H, (1995) J. Appl. Cryst. 28, 53-56
Cubic fit to sin(theta)/lambda - 24 parameters
;
_exptl_crystal_colour yellow
_exptl_crystal_density_diffrn 1.716
_exptl_crystal_density_method 'not measured'
_exptl_crystal_description rectangular-prism
_exptl_crystal_F_000 1248
_exptl_crystal_size_max 0.37
_exptl_crystal_size_mid 0.27
_exptl_crystal_size_min 0.25
_refine_diff_density_max 0.438
_refine_diff_density_min -0.312
_refine_diff_density_rms 0.069
_refine_ls_extinction_method none
_refine_ls_goodness_of_fit_ref 0.927
_refine_ls_hydrogen_treatment constr
_refine_ls_matrix_type full
_refine_ls_number_parameters 254
_refine_ls_number_reflns 6594
_refine_ls_number_restraints 0
_refine_ls_restrained_S_all 0.927
_refine_ls_R_factor_all 0.0536
_refine_ls_R_factor_gt 0.0356
_refine_ls_shift/su_max 0.001
_refine_ls_shift/su_mean 0.000
_refine_ls_structure_factor_coef Fsqd
_refine_ls_weighting_details 'calc w=1/[\s^2^(Fo^2^)+(0.0455P)^2^+0.0000P] where P=(Fo^2^+2Fc^2^)/3'
_refine_ls_weighting_scheme calc
_refine_ls_wR_factor_gt 0.0869
_refine_ls_wR_factor_ref 0.0914
_reflns_number_gt 4612
_reflns_number_total 6594
_reflns_threshold_expression >2\s(I)
_cod_data_source_file c1dt11043h.txt
_cod_data_source_block 2P-BF4
_cod_original_sg_symbol_H-M 'P 21/n'
_cod_database_code 7016925

loop_
_symmetry_equiv_pos_as_xyz
'x, y, z'
'-x+1/2, y+1/2, -z+1/2'
'-x, -y, -z'
'x-1/2, -y-1/2, z-1/2'

loop_
_atom_site_label
_atom_site_type_symbol
_atom_site_fract_x
_atom_site_fract_y
_atom_site_fract_z
_atom_site_U_iso_or_equiv
_atom_site_adp_type
_atom_site_occupancy
_atom_site_symmetry_multiplicity
_atom_site_calc_flag
_atom_site_refinement_flags
Ru Ru 0.233664(17) 0.161408(12) 0.346552(16) 0.04358(7) Uani 1 1 d .
Cl1 Cl 0.22190(6) 0.03013(4) 0.38325(6) 0.05852(17) Uani 1 1 d .
S1 S 0.36233(6) 0.15162(4) 0.20360(6) 0.05104(16) Uani 1 1 d .
S2 S 0.05819(6) 0.15426(4) 0.24648(6) 0.05254(16) Uani 1 1 d .
S3 S 0.24193(6) 0.28731(4) 0.33300(6) 0.05054(16) Uani 1 1 d .
S4 S 0.17106(6) 0.13442(4) 0.59976(6) 0.05379(17) Uani 1 1 d .
S5 S 0.48550(6) 0.10818(4) 0.47090(6) 0.05582(18) Uani 1 1 d .
O1 O 0.48053(17) 0.18867(14) 0.22796(18) 0.0701(6) Uani 1 1 d .
O2 O 0.01961(18) 0.21787(12) 0.17807(18) 0.0691(6) Uani 1 1 d .
O3 O 0.2553(2) 0.32187(11) 0.22338(17) 0.0626(5) Uani 1 1 d .
O4 O 0.13190(16) 0.17791(11) 0.49438(15) 0.0543(5) Uani 1 1 d .
O5 O 0.38504(16) 0.16724(10) 0.46168(15) 0.0510(4) Uani 1 1 d .
C1 C 0.3102(3) 0.1869(2) 0.0731(2) 0.0645(8) Uani 1 1 d .
H1A H 0.2933 0.2389 0.0799 0.097 Uiso 1 1 calc R
H1B H 0.2369 0.1614 0.0501 0.097 Uiso 1 1 calc R
H1C H 0.3723 0.1796 0.0190 0.097 Uiso 1 1 calc R
C2 C 0.3981(3) 0.05945(18) 0.1658(3) 0.0719(9) Uani 1 1 d .
H2A H 0.4504 0.0599 0.1028 0.108 Uiso 1 1 calc R
H2B H 0.3239 0.0333 0.1472 0.108 Uiso 1 1 calc R
H2C H 0.4392 0.0352 0.2269 0.108 Uiso 1 1 calc R
C3 C 0.0466(3) 0.07436(19) 0.1600(3) 0.0674(8) Uani 1 1 d .
H3A H -0.0368 0.0682 0.1350 0.101 Uiso 1 1 calc R
H3B H 0.0722 0.0315 0.2014 0.101 Uiso 1 1 calc R
H3C H 0.0981 0.0804 0.0971 0.101 Uiso 1 1 calc R
C4 C -0.0655(3) 0.1345(2) 0.3368(3) 0.0748(9) Uani 1 1 d .
H4A H -0.0711 0.1730 0.3915 0.112 Uiso 1 1 calc R
H4B H -0.0512 0.0879 0.3731 0.112 Uiso 1 1 calc R
H4C H -0.1407 0.1322 0.2943 0.112 Uiso 1 1 calc R
C5 C 0.1132(3) 0.32965(17) 0.3958(3) 0.0696(9) Uani 1 1 d .
H5A H 0.1232 0.3825 0.3954 0.104 Uiso 1 1 calc R
H5B H 0.1071 0.3126 0.4709 0.104 Uiso 1 1 calc R
H5C H 0.0400 0.3167 0.3548 0.104 Uiso 1 1 calc R
C6 C 0.3614(3) 0.32360(18) 0.4190(3) 0.0708(9) Uani 1 1 d .
H6A H 0.4390 0.3073 0.3922 0.106 Uiso 1 1 calc R
H6B H 0.3515 0.3065 0.4937 0.106 Uiso 1 1 calc R
H6C H 0.3582 0.3767 0.4177 0.106 Uiso 1 1 calc R
C7 C 0.0268(3) 0.1104(2) 0.6552(3) 0.0792(10) Uani 1 1 d .
H7A H -0.0228 0.1540 0.6610 0.119 Uiso 1 1 calc R
H7B H 0.0389 0.0888 0.7274 0.119 Uiso 1 1 calc R
H7C H -0.0135 0.0753 0.6070 0.119 Uiso 1 1 calc R
C8 C 0.2172(3) 0.20399(19) 0.6961(3) 0.0688(8) Uani 1 1 d .
H8A H 0.2934 0.2251 0.6737 0.103 Uiso 1 1 calc R
H8B H 0.2272 0.1825 0.7686 0.103 Uiso 1 1 calc R
H8C H 0.1559 0.2420 0.6981 0.103 Uiso 1 1 calc R
C9 C 0.4930(3) 0.0888(2) 0.6143(3) 0.0712(9) Uani 1 1 d .
H9A H 0.4887 0.1342 0.6554 0.107 Uiso 1 1 calc R
H9B H 0.5687 0.0641 0.6321 0.107 Uiso 1 1 calc R
H9C H 0.4256 0.0575 0.6335 0.107 Uiso 1 1 calc R
C10 C 0.6235(3) 0.1597(2) 0.4646(3) 0.0915(13) Uani 1 1 d .
H10A H 0.6344 0.1771 0.3901 0.137 Uiso 1 1 calc R
H10B H 0.6913 0.1287 0.4861 0.137 Uiso 1 1 calc R
H10C H 0.6194 0.2013 0.5140 0.137 Uiso 1 1 calc R
B1 B 0.7714(4) 0.4811(3) 0.3697(3) 0.0733(10) Uani 1 1 d .
F1 F 0.6721(2) 0.43735(18) 0.3989(2) 0.1241(9) Uani 1 1 d .
F2 F 0.7507(3) 0.50431(17) 0.26494(19) 0.1191(9) Uani 1 1 d .
F3 F 0.7771(3) 0.53665(19) 0.4412(3) 0.1648(14) Uani 1 1 d .
F4 F 0.87452(19) 0.43917(14) 0.3764(2) 0.1062(8) Uani 1 1 d .

loop_
_atom_site_aniso_label
_atom_site_aniso_U_11
_atom_site_aniso_U_22
_atom_site_aniso_U_33
_atom_site_aniso_U_23
_atom_site_aniso_U_13
_atom_site_aniso_U_12
Ru 0.03964(10) 0.04390(13) 0.04722(12) -0.00015(9) 0.00178(8) 0.00021(8)
Cl1 0.0574(4) 0.0447(4) 0.0734(4) 0.0034(3) 0.0007(3) -0.0013(3)
S1 0.0463(3) 0.0561(4) 0.0508(3) -0.0010(3) 0.0059(3) 0.0019(3)
S2 0.0425(3) 0.0573(4) 0.0577(4) -0.0010(3) -0.0030(3) -0.0015(3)
S3 0.0517(3) 0.0446(4) 0.0553(4) 0.0011(3) 0.0008(3) 0.0005(3)
S4 0.0503(3) 0.0593(4) 0.0519(4) 0.0044(3) 0.0060(3) 0.0047(3)
S5 0.0450(3) 0.0618(5) 0.0605(4) -0.0067(4) -0.0025(3) 0.0062(3)
O1 0.0488(10) 0.0889(16) 0.0728(13) -0.0021(12) 0.0089(9) -0.0107(10)
O2 0.0615(12) 0.0696(15) 0.0755(14) 0.0108(11) -0.0186(10) 0.0042(10)
O3 0.0732(12) 0.0547(12) 0.0600(11) 0.0122(9) 0.0025(10) -0.0018(10)
O4 0.0538(10) 0.0598(12) 0.0494(10) 0.0048(9) 0.0067(8) 0.0114(9)
O5 0.0479(9) 0.0498(11) 0.0551(10) -0.0009(8) -0.0068(8) 0.0032(8)
C1 0.0685(18) 0.071(2) 0.0546(16) 0.0089(15) 0.0073(14) 0.0068(16)
C2 0.084(2) 0.069(2) 0.0633(18) -0.0030(16) 0.0153(16) 0.0232(18)
C3 0.0660(17) 0.068(2) 0.0679(18) -0.0121(16) -0.0087(14) -0.0066(16)
C4 0.0444(14) 0.100(3) 0.080(2) -0.006(2) 0.0038(14) -0.0114(16)
C5 0.0717(19) 0.0535(19) 0.084(2) -0.0009(16) 0.0103(17) 0.0153(15)
C6 0.079(2) 0.0531(19) 0.080(2) -0.0043(16) -0.0104(17) -0.0115(16)
C7 0.0647(19) 0.098(3) 0.075(2) 0.024(2) 0.0130(16) -0.0069(18)
C8 0.0702(18) 0.074(2) 0.0625(18) -0.0032(16) -0.0012(15) 0.0033(16)
C9 0.0653(18) 0.076(2) 0.0724(19) 0.0157(17) -0.0001(15) 0.0152(16)
C10 0.0468(16) 0.129(4) 0.098(3) 0.025(2) 0.0030(17) -0.0068(19)
B1 0.067(2) 0.086(3) 0.067(2) 0.000(2) -0.0011(18) 0.015(2)
F1 0.0845(15) 0.161(3) 0.127(2) 0.0286(18) 0.0086(13) -0.0065(16)
F2 0.1329(19) 0.144(2) 0.0800(14) 0.0243(15) -0.0021(14) 0.0351(17)
F3 0.194(3) 0.146(3) 0.154(3) -0.089(2) -0.030(2) 0.032(2)
F4 0.0782(13) 0.123(2) 0.1179(17) 0.0283(15) 0.0115(12) 0.0305(13)

loop_
_atom_type_symbol
_atom_type_description
_atom_type_scat_dispersion_real
_atom_type_scat_dispersion_imag
_atom_type_scat_source
C C 0.0033 0.0016 'International Tables Vol C Tables 4.2.6.8 and 6.1.1.4'
O O 0.0106 0.0060 'International Tables Vol C Tables 4.2.6.8 and 6.1.1.4'
S S 0.1246 0.1234 'International Tables Vol C Tables 4.2.6.8 and 6.1.1.4'
Cl Cl 0.1484 0.1585 'International Tables Vol C Tables 4.2.6.8 and 6.1.1.4'
Ru Ru -1.2594 0.8363 'International Tables Vol C Tables 4.2.6.8 and 6.1.1.4'
F F 0.0171 0.0103 'International Tables Vol C Tables 4.2.6.8 and 6.1.1.4'
B B 0.0013 0.0007 'International Tables Vol C Tables 4.2.6.8 and 6.1.1.4'
H H 0.0000 0.0000 'International Tables Vol C Tables 4.2.6.8 and 6.1.1.4'

loop_
_geom_angle_atom_site_label_1
_geom_angle_atom_site_label_2
_geom_angle_atom_site_label_3
_geom_angle
O5 Ru O4 82.03(7)
O5 Ru S2 172.02(5)
O4 Ru S2 90.14(5)
O5 Ru S1 90.77(5)
O4 Ru S1 172.11(5)
S2 Ru S1 97.13(3)
O5 Ru S3 88.06(5)
O4 Ru S3 86.72(6)
S2 Ru S3 93.06(3)
S1 Ru S3 89.84(3)
O5 Ru Cl1 88.45(5)
O4 Ru Cl1 87.35(6)
S2 Ru Cl1 89.64(3)
S1 Ru Cl1 95.70(3)
S3 Ru Cl1 173.49(3)
O1 S1 C2 106.28(15)
O1 S1 C1 106.00(14)
C2 S1 C1 100.23(16)
O1 S1 Ru 111.65(9)
C2 S1 Ru 114.50(11)
C1 S1 Ru 117.01(10)
O2 S2 C3 106.78(15)
O2 S2 C4 106.57(16)
C3 S2 C4 98.58(16)
O2 S2 Ru 119.16(9)
C3 S2 Ru 114.18(11)
C4 S2 Ru 109.38(11)
O3 S3 C6 106.41(15)
O3 S3 C5 107.00(15)
C6 S3 C5 99.82(17)
O3 S3 Ru 119.48(9)
C6 S3 Ru 110.85(11)
C5 S3 Ru 111.37(11)
O4 S4 C8 104.32(14)
O4 S4 C7 101.53(14)
C8 S4 C7 99.74(17)
O5 S5 C9 103.18(13)
O5 S5 C10 103.84(16)
C9 S5 C10 97.13(18)
S4 O4 Ru 118.24(10)
S5 O5 Ru 123.75(11)
S1 C1 H1A 109.5
S1 C1 H1B 109.5
H1A C1 H1B 109.5
S1 C1 H1C 109.5
H1A C1 H1C 109.5
H1B C1 H1C 109.5
S1 C2 H2A 109.5
S1 C2 H2B 109.5
H2A C2 H2B 109.5
S1 C2 H2C 109.5
H2A C2 H2C 109.5
H2B C2 H2C 109.5
S2 C3 H3A 109.5
S2 C3 H3B 109.5
H3A C3 H3B 109.5
S2 C3 H3C 109.5
H3A C3 H3C 109.5
H3B C3 H3C 109.5
S2 C4 H4A 109.5
S2 C4 H4B 109.5
H4A C4 H4B 109.5
S2 C4 H4C 109.5
H4A C4 H4C 109.5
H4B C4 H4C 109.5
S3 C5 H5A 109.5
S3 C5 H5B 109.5
H5A C5 H5B 109.5
S3 C5 H5C 109.5
H5A C5 H5C 109.5
H5B C5 H5C 109.5
S3 C6 H6A 109.5
S3 C6 H6B 109.5
H6A C6 H6B 109.5
S3 C6 H6C 109.5
H6A C6 H6C 109.5
H6B C6 H6C 109.5
S4 C7 H7A 109.5
S4 C7 H7B 109.5
H7A C7 H7B 109.5
S4 C7 H7C 109.5
H7A C7 H7C 109.5
H7B C7 H7C 109.5
S4 C8 H8A 109.5
S4 C8 H8B 109.5
H8A C8 H8B 109.5
S4 C8 H8C 109.5
H8A C8 H8C 109.5
H8B C8 H8C 109.5
S5 C9 H9A 109.5
S5 C9 H9B 109.5
H9A C9 H9B 109.5
S5 C9 H9C 109.5
H9A C9 H9C 109.5
H9B C9 H9C 109.5
S5 C10 H10A 109.5
S5 C10 H10B 109.5
H10A C10 H10B 109.5
S5 C10 H10C 109.5
H10A C10 H10C 109.5
H10B C10 H10C 109.5
F3 B1 F2 112.3(4)
F3 B1 F4 110.8(4)
F2 B1 F4 110.7(3)
F3 B1 F1 106.9(3)
F2 B1 F1 107.3(3)
F4 B1 F1 108.5(4)

loop_
_geom_bond_atom_site_label_1
_geom_bond_atom_site_label_2
_geom_bond_distance
Ru O5 2.1393(17)
Ru O4 2.1398(17)
Ru S2 2.2474(7)
Ru S1 2.2524(7)
Ru S3 2.2818(8)
Ru Cl1 2.4159(8)
S1 O1 1.478(2)
S1 C2 1.772(3)
S1 C1 1.779(3)
S2 O2 1.471(2)
S2 C3 1.783(3)
S2 C4 1.789(3)
S3 O3 1.471(2)
S3 C6 1.775(3)
S3 C5 1.783(3)
S4 O4 1.5460(19)
S4 C8 1.777(3)
S4 C7 1.778(3)
S5 O5 1.5329(19)
S5 C9 1.763(3)
S5 C10 1.775(3)
C1 H1A 0.9600
C1 H1B 0.9600
C1 H1C 0.9600
C2 H2A 0.9600
C2 H2B 0.9600
C2 H2C 0.9600
C3 H3A 0.9600
C3 H3B 0.9600
C3 H3C 0.9600
C4 H4A 0.9600
C4 H4B 0.9600
C4 H4C 0.9600
C5 H5A 0.9600
C5 H5B 0.9600
C5 H5C 0.9600
C6 H6A 0.9600
C6 H6B 0.9600
C6 H6C 0.9600
C7 H7A 0.9600
C7 H7B 0.9600
C7 H7C 0.9600
C8 H8A 0.9600
C8 H8B 0.9600
C8 H8C 0.9600
C9 H9A 0.9600
C9 H9B 0.9600
C9 H9C 0.9600
C10 H10A 0.9600
C10 H10B 0.9600
C10 H10C 0.9600
B1 F3 1.324(5)
B1 F2 1.345(4)
B1 F4 1.358(4)
B1 F1 1.393(5)

loop_
_geom_torsion_atom_site_label_1
_geom_torsion_atom_site_label_2
_geom_torsion_atom_site_label_3
_geom_torsion_atom_site_label_4
_geom_torsion
O5 Ru S1 O1 -28.54(12)
O4 Ru S1 O1 -4.6(4)
S2 Ru S1 O1 152.59(11)
S3 Ru S1 O1 59.52(11)
Cl1 Ru S1 O1 -117.06(11)
O5 Ru S1 C2 92.27(14)
O4 Ru S1 C2 116.3(4)
S2 Ru S1 C2 -86.60(13)
S3 Ru S1 C2 -179.67(13)
Cl1 Ru S1 C2 3.75(13)
O5 Ru S1 C1 -150.89(14)
O4 Ru S1 C1 -126.9(4)
S2 Ru S1 C1 30.23(14)
S3 Ru S1 C1 -62.84(14)
Cl1 Ru S1 C1 120.58(14)
O5 Ru S2 O2 115.0(4)
O4 Ru S2 O2 103.83(12)
S1 Ru S2 O2 -73.11(11)
S3 Ru S2 O2 17.11(11)
Cl1 Ru S2 O2 -168.82(11)
O5 Ru S2 C3 -117.2(4)
O4 Ru S2 C3 -128.37(14)
S1 Ru S2 C3 54.69(13)
S3 Ru S2 C3 144.91(13)
Cl1 Ru S2 C3 -41.01(13)
O5 Ru S2 C4 -7.9(4)
O4 Ru S2 C4 -19.03(15)
S1 Ru S2 C4 164.03(14)
S3 Ru S2 C4 -105.75(14)
Cl1 Ru S2 C4 68.33(14)
O5 Ru S3 O3 124.16(11)
O4 Ru S3 O3 -153.72(11)
S2 Ru S3 O3 -63.75(10)
S1 Ru S3 O3 33.38(10)
Cl1 Ru S3 O3 -178.2(2)
O5 Ru S3 C6 -0.07(14)
O4 Ru S3 C6 82.06(14)
S2 Ru S3 C6 172.03(13)
S1 Ru S3 C6 -90.84(13)
Cl1 Ru S3 C6 57.6(3)
O5 Ru S3 C5 -110.25(14)
O4 Ru S3 C5 -28.13(14)
S2 Ru S3 C5 61.84(13)
S1 Ru S3 C5 158.97(13)
Cl1 Ru S3 C5 -52.6(3)
C8 S4 O4 Ru 116.44(14)
C7 S4 O4 Ru -140.25(16)
O5 Ru O4 S4 -42.90(12)
S2 Ru O4 S4 135.55(12)
S1 Ru O4 S4 -67.1(5)
S3 Ru O4 S4 -131.39(12)
Cl1 Ru O4 S4 45.91(12)
C9 S5 O5 Ru -129.83(16)
C10 S5 O5 Ru 129.28(18)
O4 Ru O5 S5 127.13(14)
S2 Ru O5 S5 115.9(4)
S1 Ru O5 S5 -56.10(12)
S3 Ru O5 S5 -145.91(12)
Cl1 Ru O5 S5 39.59(12)
